data_7018101
loop_
_publ_author_name
'Aschenbach, Lara K.'
'Knight, Fergus R.'
'Randall, Rebecca A. M.'
'Cordes, David B.'
'Baggott, Alex'
'B\"uhl, Michael'
'Slawin, Alexandra M. Z.'
'Woollins, J. Derek'

_publ_section_title
;
 Onset of three-centre, four-electron bonding in peri-substituted
 acenaphthenes: A structural and computational investigation.
;
_journal_issue 11
_journal_name_full 'Dalton transactions (Cambridge, England : 2003)'
_journal_page_first 3141
_journal_page_last 3153
_journal_paper_doi 10.1039/c1dt11697e
_journal_volume 41
_journal_year 2012
_chemical_formula_moiety 'C18 H13 I Se'
_chemical_formula_sum 'C18 H13 I Se'
_chemical_formula_weight 435.17
_space_group_IT_number 14
_symmetry_cell_setting monoclinic
_symmetry_Int_Tables_number 14
_symmetry_space_group_name_Hall '-P 2ybc'
_symmetry_space_group_name_H-M 'P 1 21/c 1'
_atom_sites_solution_hydrogens geom
_atom_sites_solution_primary direct
_atom_sites_solution_secondary difmap
_cell_angle_alpha 90.0000
_cell_angle_beta 95.673(8)
_cell_angle_gamma 90.0000
_cell_formula_units_Z 4
_cell_length_a 7.3312(19)
_cell_length_b 10.845(3)
_cell_length_c 18.220(5)
_cell_measurement_reflns_used 5522
_cell_measurement_temperature 125
_cell_measurement_theta_max 26.37
_cell_measurement_theta_min 1.88
_cell_volume 1441.5(7)
_computing_cell_refinement 'CrystalClear-SM Expert 2.0 r5'
_computing_data_collection 'CrystalClear-SM Expert 2.0 r5 (Rigaku, 2010)'
_computing_data_reduction 'CrystalClear-SM Expert 2.0 r5'
_computing_molecular_graphics 'CrystalStructure 4.0'
_computing_publication_material 'CrystalStructure 4.0 (Rigaku, 2010)'
_computing_structure_refinement 'SHELXL97 (Sheldrick, 1997)'
_computing_structure_solution 'SHELXS97 (Sheldrick, 1997)'
_diffrn_ambient_temperature 125
_diffrn_detector_area_resol_mean 28.944
_diffrn_measured_fraction_theta_full 0.994
_diffrn_measured_fraction_theta_max 0.993
_diffrn_measurement_device_type 'Rigaku Saturn724 CCD'
_diffrn_measurement_method \w
_diffrn_radiation_type 'Mo K\a'
_diffrn_radiation_wavelength 0.71075
_diffrn_reflns_av_R_equivalents 0.0665
_diffrn_reflns_limit_h_max 9
_diffrn_reflns_limit_h_min -8
_diffrn_reflns_limit_k_max 13
_diffrn_reflns_limit_k_min -13
_diffrn_reflns_limit_l_max 18
_diffrn_reflns_limit_l_min -22
_diffrn_reflns_number 11971
_diffrn_reflns_theta_full 25.00
_diffrn_reflns_theta_max 26.36
_diffrn_standards_number 0
_exptl_absorpt_coefficient_mu 4.734
_exptl_absorpt_correction_T_max 0.868
_exptl_absorpt_correction_T_min 0.518
_exptl_absorpt_correction_type multi-scan
_exptl_absorpt_process_details 'Jacobson, R. (1998) Private communication'
_exptl_crystal_colour colorless
_exptl_crystal_density_diffrn 2.005
_exptl_crystal_density_method 'not measured'
_exptl_crystal_description prism
_exptl_crystal_F_000 832.00
_exptl_crystal_size_max 0.09
_exptl_crystal_size_mid 0.09
_exptl_crystal_size_min 0.03
_refine_diff_density_max 1.700
_refine_diff_density_min -2.000
_refine_ls_extinction_method none
_refine_ls_goodness_of_fit_ref 1.264
_refine_ls_hydrogen_treatment constr
_refine_ls_number_parameters 181
_refine_ls_number_reflns 2926
_refine_ls_number_restraints 0
_refine_ls_R_factor_gt 0.0511
_refine_ls_shift/su_max 0.001
_refine_ls_structure_factor_coef Fsqd
_refine_ls_weighting_details 'w = 1/[\s^2^(Fo^2^)+(0.0769P)^2^+0.0000P] where P=(Fo^2^+2Fc^2^)/3'
_refine_ls_weighting_scheme calc
_refine_ls_wR_factor_ref 0.1582
_reflns_number_gt 2571
_reflns_number_total 3087
_reflns_threshold_expression F^2^>2.0\s(F^2^)
_cod_data_source_file c1dt11697e.txt
_cod_data_source_block Ferg79-2
_cod_original_cell_volume 1441.5(6)
_cod_database_code 7018101

loop_
_symmetry_equiv_pos_site_id
_symmetry_equiv_pos_as_xyz
1 +X,+Y,+Z
2 -X,1/2+Y,1/2-Z
3 -X,-Y,-Z
4 +X,1/2-Y,1/2+Z

loop_
_atom_site_label
_atom_site_type_symbol
_atom_site_fract_x
_atom_site_fract_y
_atom_site_fract_z
_atom_site_U_iso_or_equiv
_atom_site_adp_type
_atom_site_occupancy
_atom_site_symmetry_multiplicity
_atom_site_calc_flag
_atom_site_refinement_flags
I(1) I 1.34644(6) 1.15518(4) 0.38494(3) 0.0287(2) Uani 1.00 4 d .
Se(1) Se 1.27786(10) 0.88575(7) 0.46536(4) 0.0277(2) Uani 1.00 4 d .
C(1) C 1.0388(9) 0.8995(6) 0.4112(4) 0.0229(15) Uani 1.00 4 d .
C(2) C 0.8990(10) 0.8211(6) 0.4285(4) 0.0266(16) Uani 1.00 4 d .
C(3) C 0.7274(9) 0.8141(7) 0.3887(4) 0.0260(16) Uani 1.00 4 d .
C(4) C 0.6914(9) 0.8861(6) 0.3278(4) 0.0239(16) Uani 1.00 4 d .
C(5) C 0.8284(9) 0.9713(6) 0.3096(4) 0.0212(14) Uani 1.00 4 d .
C(6) C 0.7662(9) 1.0418(6) 0.2477(4) 0.0248(15) Uani 1.00 4 d .
C(7) C 0.8777(11) 1.1316(7) 0.2240(4) 0.0291(17) Uani 1.00 4 d .
C(8) C 1.0476(11) 1.1525(7) 0.2651(4) 0.0293(17) Uani 1.00 4 d .
C(9) C 1.1071(9) 1.0848(6) 0.3256(4) 0.0252(15) Uani 1.00 4 d .
C(10) C 1.0011(9) 0.9853(6) 0.3510(4) 0.0187(13) Uani 1.00 4 d .
C(11) C 0.5277(9) 0.8962(6) 0.2710(4) 0.0256(16) Uani 1.00 4 d .
C(12) C 0.5759(10) 1.0003(7) 0.2183(4) 0.0300(16) Uani 1.00 4 d .
C(13) C 1.2450(9) 0.7311(7) 0.5154(4) 0.0253(15) Uani 1.00 4 d .
C(14) C 1.1862(10) 0.7299(7) 0.5847(4) 0.0297(17) Uani 1.00 4 d .
C(15) C 1.1588(10) 0.6204(8) 0.6207(4) 0.0299(17) Uani 1.00 4 d .
C(16) C 1.1909(9) 0.5088(7) 0.5868(4) 0.0287(16) Uani 1.00 4 d .
C(17) C 1.2537(10) 0.5091(7) 0.5173(5) 0.0342(18) Uani 1.00 4 d .
C(18) C 1.2802(10) 0.6189(7) 0.4814(4) 0.0279(16) Uani 1.00 4 d .
H(2) H 0.9224 0.7688 0.4702 0.032 Uiso 1.00 4 calc R
H(3) H 0.6365 0.7599 0.4038 0.031 Uiso 1.00 4 calc R
H(7) H 0.8413 1.1785 0.1810 0.035 Uiso 1.00 4 calc R
H(8) H 1.1239 1.2166 0.2500 0.035 Uiso 1.00 4 calc R
H(11A) H 0.4159 0.9172 0.2947 0.031 Uiso 1.00 4 calc R
H(11B) H 0.5068 0.8176 0.2439 0.031 Uiso 1.00 4 calc R
H(12A) H 0.5750 0.9692 0.1672 0.036 Uiso 1.00 4 calc R
H(12B) H 0.4874 1.0692 0.2189 0.036 Uiso 1.00 4 calc R
H(14) H 1.1640 0.8057 0.6083 0.036 Uiso 1.00 4 calc R
H(15) H 1.1181 0.6213 0.6686 0.036 Uiso 1.00 4 calc R
H(16) H 1.1701 0.4331 0.6108 0.034 Uiso 1.00 4 calc R
H(17) H 1.2787 0.4332 0.4943 0.041 Uiso 1.00 4 calc R
H(18) H 1.3221 0.6183 0.4337 0.033 Uiso 1.00 4 calc R

loop_
_atom_site_aniso_label
_atom_site_aniso_U_11
_atom_site_aniso_U_22
_atom_site_aniso_U_33
_atom_site_aniso_U_12
_atom_site_aniso_U_13
_atom_site_aniso_U_23
I(1) 0.0296(3) 0.0257(3) 0.0311(4) -0.00525(18) 0.0041(2) 0.00131(19)
Se(1) 0.0238(4) 0.0252(4) 0.0342(5) -0.0001(3) 0.0026(3) 0.0070(3)
C(1) 0.024(4) 0.018(3) 0.028(4) 0.002(3) 0.009(3) -0.000(3)
C(2) 0.030(4) 0.019(3) 0.033(4) 0.002(3) 0.010(3) 0.005(3)
C(3) 0.022(3) 0.021(3) 0.037(4) 0.003(3) 0.011(3) 0.005(3)
C(4) 0.023(4) 0.016(3) 0.033(4) -0.001(3) 0.005(3) -0.005(3)
C(5) 0.027(3) 0.012(3) 0.026(4) -0.001(3) 0.010(3) -0.007(3)
C(6) 0.031(4) 0.022(3) 0.020(4) 0.003(3) -0.001(3) -0.001(3)
C(7) 0.041(4) 0.027(4) 0.021(4) -0.004(3) 0.006(3) 0.003(3)
C(8) 0.037(4) 0.026(4) 0.026(4) -0.007(3) 0.011(4) -0.002(3)
C(9) 0.024(4) 0.025(4) 0.027(4) -0.000(3) 0.006(3) -0.004(3)
C(10) 0.025(3) 0.013(3) 0.018(3) 0.004(2) 0.003(3) -0.004(2)
C(11) 0.021(4) 0.024(3) 0.032(4) -0.001(3) 0.006(3) -0.006(3)
C(12) 0.029(4) 0.032(4) 0.027(4) -0.003(3) -0.003(3) 0.006(3)
C(13) 0.023(3) 0.025(4) 0.027(4) 0.004(3) -0.001(3) 0.002(3)
C(14) 0.031(4) 0.021(4) 0.038(5) 0.005(3) 0.010(3) 0.000(3)
C(15) 0.032(4) 0.031(4) 0.026(4) -0.001(3) 0.001(3) -0.000(3)
C(16) 0.027(4) 0.025(4) 0.034(4) -0.002(3) 0.006(3) 0.003(3)
C(17) 0.031(4) 0.023(4) 0.046(5) 0.006(3) -0.005(4) -0.003(4)
C(18) 0.027(4) 0.032(4) 0.025(4) 0.004(3) 0.003(3) -0.003(3)

loop_
_atom_type_symbol
_atom_type_description
_atom_type_scat_dispersion_real
_atom_type_scat_dispersion_imag
_atom_type_scat_source
C C 0.003 0.002
;
International Tables for Crystallography
(1992, Vol. C, Tables 4.2.6.8 and 6.1.1.4)
;
H H 0.000 0.000
;
International Tables for Crystallography
(1992, Vol. C, Table 6.1.1.4)
;
I I -0.474 1.812
;
International Tables for Crystallography
(1992, Vol. C, Tables 4.2.6.8 and 6.1.1.4)
;
Se Se -0.093 2.226
;
International Tables for Crystallography
(1992, Vol. C, Tables 4.2.6.8 and 6.1.1.4)
;

loop_
_geom_angle_atom_site_label_1
_geom_angle_atom_site_label_2
_geom_angle_atom_site_label_3
_geom_angle
_geom_angle_publ_flag
C(1) Se(1) C(13) 99.1(3) yes
Se(1) C(1) C(2) 119.3(5) yes
Se(1) C(1) C(10) 122.3(5) yes
C(2) C(1) C(10) 118.4(6) yes
C(1) C(2) C(3) 124.4(7) yes
C(2) C(3) C(4) 119.1(7) yes
C(3) C(4) C(5) 118.5(6) yes
C(3) C(4) C(11) 132.7(6) yes
C(5) C(4) C(11) 108.9(6) yes
C(4) C(5) C(6) 111.1(6) yes
C(4) C(5) C(10) 123.9(6) yes
C(6) C(5) C(10) 125.0(6) yes
C(5) C(6) C(7) 119.0(6) yes
C(5) C(6) C(12) 109.7(6) yes
C(7) C(6) C(12) 131.2(6) yes
C(6) C(7) C(8) 118.2(7) yes
C(7) C(8) C(9) 122.7(7) yes
I(1) C(9) C(8) 113.8(5) yes
I(1) C(9) C(10) 123.8(5) yes
C(8) C(9) C(10) 121.8(6) yes
C(1) C(10) C(5) 115.5(6) yes
C(1) C(10) C(9) 131.4(6) yes
C(5) C(10) C(9) 113.1(6) yes
C(4) C(11) C(12) 105.3(6) yes
C(6) C(12) C(11) 104.9(6) yes
Se(1) C(13) C(14) 120.5(5) yes
Se(1) C(13) C(18) 120.5(6) yes
C(14) C(13) C(18) 119.1(7) yes
C(13) C(14) C(15) 121.2(7) yes
C(14) C(15) C(16) 119.9(7) yes
C(15) C(16) C(17) 119.3(7) yes
C(16) C(17) C(18) 120.6(7) yes
C(13) C(18) C(17) 119.9(7) yes
C(1) C(2) H(2) 117.821 yes
C(3) C(2) H(2) 117.826 yes
C(2) C(3) H(3) 120.461 yes
C(4) C(3) H(3) 120.456 yes
C(6) C(7) H(7) 120.922 yes
C(8) C(7) H(7) 120.912 yes
C(7) C(8) H(8) 118.644 yes
C(9) C(8) H(8) 118.639 yes
C(4) C(11) H(11A) 110.692 yes
C(4) C(11) H(11B) 110.687 yes
C(12) C(11) H(11A) 110.681 yes
C(12) C(11) H(11B) 110.680 yes
H(11A) C(11) H(11B) 108.798 yes
C(6) C(12) H(12A) 110.758 yes
C(6) C(12) H(12B) 110.763 yes
C(11) C(12) H(12A) 110.764 yes
C(11) C(12) H(12B) 110.756 yes
H(12A) C(12) H(12B) 108.843 yes
C(13) C(14) H(14) 119.376 yes
C(15) C(14) H(14) 119.380 yes
C(14) C(15) H(15) 120.034 yes
C(16) C(15) H(15) 120.042 yes
C(15) C(16) H(16) 120.358 yes
C(17) C(16) H(16) 120.356 yes
C(16) C(17) H(17) 119.725 yes
C(18) C(17) H(17) 119.709 yes
C(13) C(18) H(18) 120.058 yes
C(17) C(18) H(18) 120.054 yes

loop_
_geom_bond_atom_site_label_1
_geom_bond_atom_site_label_2
_geom_bond_distance
_geom_bond_publ_flag
I(1) C(9) 2.110(7) yes
Se(1) C(1) 1.930(7) yes
Se(1) C(13) 1.935(7) yes
C(1) C(2) 1.391(10) yes
C(1) C(10) 1.444(9) yes
C(2) C(3) 1.390(10) yes
C(3) C(4) 1.361(10) yes
C(4) C(5) 1.428(9) yes
C(4) C(11) 1.510(10) yes
C(5) C(6) 1.401(9) yes
C(5) C(10) 1.417(9) yes
C(6) C(7) 1.368(11) yes
C(6) C(12) 1.513(10) yes
C(7) C(8) 1.407(11) yes
C(8) C(9) 1.360(10) yes
C(9) C(10) 1.433(10) yes
C(11) C(12) 1.545(11) yes
C(13) C(14) 1.374(11) yes
C(13) C(18) 1.401(10) yes
C(14) C(15) 1.381(11) yes
C(15) C(16) 1.390(11) yes
C(16) C(17) 1.389(12) yes
C(17) C(18) 1.382(11) yes
C(2) H(2) 0.950 yes
C(3) H(3) 0.950 yes
C(7) H(7) 0.950 yes
C(8) H(8) 0.950 yes
C(11) H(11A) 0.990 yes
C(11) H(11B) 0.990 yes
C(12) H(12A) 0.990 yes
C(12) H(12B) 0.990 yes
C(14) H(14) 0.950 yes
C(15) H(15) 0.950 yes
C(16) H(16) 0.950 yes
C(17) H(17) 0.950 yes
C(18) H(18) 0.950 yes

loop_
_geom_contact_atom_site_label_1
_geom_contact_atom_site_label_2
_geom_contact_distance
_geom_contact_publ_flag
_geom_contact_site_symmetry_2
I(1) Se(1) 3.3291(11) yes .
Se(1) C(9) 3.475(7) yes .
C(1) C(4) 2.837(9) yes .
C(2) C(5) 2.719(10) yes .
C(2) C(13) 3.017(10) yes .
C(2) C(14) 3.512(10) yes .
C(3) C(6) 3.595(10) yes .
C(3) C(10) 2.866(10) yes .
C(5) C(8) 2.713(10) yes .
C(6) C(9) 2.789(9) yes .
C(7) C(10) 2.877(10) yes .
C(13) C(16) 2.787(10) yes .
C(14) C(17) 2.758(11) yes .
C(15) C(18) 2.772(11) yes .
I(1) C(13) 3.565(7) yes 3_876
C(3) C(16) 3.573(10) yes 3_766
C(9) C(14) 3.468(11) yes 3_776
C(12) C(16) 3.519(10) yes 4_464
C(13) I(1) 3.565(7) yes 3_876
C(14) C(9) 3.468(11) yes 3_776
C(16) C(3) 3.573(10) yes 3_766
C(16) C(12) 3.519(10) yes 4_665
I(1) H(8) 2.8915 yes .
Se(1) H(2) 2.9072 yes .
Se(1) H(14) 2.9439 yes .
Se(1) H(18) 2.9807 yes .
C(1) H(3) 3.3062 yes .
C(3) H(11A) 2.9367 yes .
C(3) H(11B) 2.9561 yes .
C(4) H(2) 3.2162 yes .
C(4) H(12A) 3.0998 yes .
C(4) H(12B) 3.0869 yes .
C(5) H(3) 3.2654 yes .
C(5) H(7) 3.2543 yes .
C(5) H(11A) 3.0657 yes .
C(5) H(11B) 3.0355 yes .
C(5) H(12A) 3.0378 yes .
C(5) H(12B) 3.0479 yes .
C(6) H(8) 3.2324 yes .
C(6) H(11A) 3.0966 yes .
C(6) H(11B) 3.0838 yes .
C(7) H(12A) 2.9399 yes .
C(7) H(12B) 2.9324 yes .
C(9) H(7) 3.2798 yes .
C(10) H(2) 3.2868 yes .
C(10) H(8) 3.2898 yes .
C(11) H(3) 2.8811 yes .
C(12) H(7) 2.8714 yes .
C(13) H(2) 2.4605 yes .
C(13) H(15) 3.2540 yes .
C(13) H(17) 3.2666 yes .
C(14) H(2) 2.7348 yes .
C(14) H(16) 3.2574 yes .
C(14) H(18) 3.2513 yes .
C(15) H(2) 3.4899 yes .
C(15) H(17) 3.2556 yes .
C(16) H(14) 3.2528 yes .
C(16) H(18) 3.2630 yes .
C(17) H(15) 3.2574 yes .
C(18) H(2) 3.0748 yes .
C(18) H(14) 3.2511 yes .
C(18) H(16) 3.2638 yes .
H(2) H(3) 2.3155 yes .
H(2) H(14) 2.9591 yes .
H(2) H(18) 3.4746 yes .
H(3) H(11A) 2.9740 yes .
H(3) H(11B) 3.0404 yes .
H(7) H(8) 2.3506 yes .
H(7) H(12A) 2.9888 yes .
H(7) H(12B) 2.9946 yes .
H(11A) H(12A) 2.7584 yes .
H(11A) H(12B) 2.2452 yes .
H(11B) H(12A) 2.2453 yes .
H(11B) H(12B) 2.7673 yes .
H(14) H(15) 2.3221 yes .
H(15) H(16) 2.3455 yes .
H(16) H(17) 2.3401 yes .
H(17) H(18) 2.3287 yes .
I(1) H(2) 3.5447 yes 3_776
I(1) H(11A) 3.1282 yes 1_655
I(1) H(11B) 3.2043 yes 2_755
I(1) H(12A) 3.5972 yes 2_755
I(1) H(12B) 3.4220 yes 1_655
Se(1) H(3) 3.2584 yes 1_655
Se(1) H(7) 3.5308 yes 2_745
Se(1) H(11A) 3.3808 yes 1_655
C(1) H(7) 3.1042 yes 2_745
C(1) H(14) 3.5283 yes 3_776
C(2) H(7) 3.2778 yes 2_745
C(2) H(8) 3.4311 yes 2_745
C(2) H(16) 2.8798 yes 3_766
C(2) H(17) 3.4123 yes 3_766
C(3) H(8) 3.0391 yes 2_745
C(3) H(12B) 3.5737 yes 2_645
C(3) H(16) 2.7838 yes 3_766
C(3) H(17) 3.4290 yes 3_766
C(4) H(8) 2.7570 yes 2_745
C(5) H(8) 3.0006 yes 2_745
C(5) H(14) 2.8406 yes 3_776
C(6) H(14) 3.1000 yes 3_776
C(6) H(15) 3.5487 yes 4_564
C(6) H(18) 3.4068 yes 2_755
C(7) H(11B) 3.5608 yes 2_655
C(7) H(14) 3.1730 yes 3_776
C(7) H(15) 3.3161 yes 3_776
C(7) H(15) 3.4642 yes 4_564
C(7) H(16) 3.1962 yes 4_564
C(7) H(18) 3.0968 yes 2_755
C(8) H(12B) 3.5301 yes 1_655
C(8) H(14) 2.9383 yes 3_776
C(8) H(15) 3.0394 yes 3_776
C(8) H(15) 3.5154 yes 4_564
C(8) H(16) 3.1733 yes 4_564
C(9) H(11A) 2.9996 yes 1_655
C(9) H(12B) 3.5575 yes 1_655
C(9) H(14) 2.6983 yes 3_776
C(9) H(15) 3.5956 yes 3_776
C(10) H(7) 3.5887 yes 2_745
C(10) H(8) 3.5191 yes 2_745
C(10) H(11A) 3.3862 yes 1_655
C(10) H(14) 2.7064 yes 3_776
C(11) H(8) 3.2647 yes 2_745
C(11) H(12B) 3.5541 yes 2_645
C(11) H(15) 3.3803 yes 4_464
C(12) H(11B) 3.5727 yes 2_655
C(12) H(16) 3.4728 yes 4_464
C(12) H(18) 3.2063 yes 2_755
C(14) H(11B) 3.5842 yes 4_665
C(15) H(11A) 3.5483 yes 4_665
C(15) H(11B) 3.2960 yes 4_665
C(15) H(12A) 3.2340 yes 4_665
C(15) H(12B) 3.5180 yes 4_665
C(16) H(2) 3.2641 yes 3_766
C(16) H(3) 3.1740 yes 3_766
C(16) H(12A) 3.0527 yes 4_665
C(16) H(12B) 3.1938 yes 4_665
C(17) H(2) 3.2953 yes 3_766
C(17) H(3) 3.3152 yes 3_766
C(17) H(12A) 3.4339 yes 4_665
C(17) H(17) 3.5117 yes 3_866
C(17) H(18) 3.4394 yes 3_866
C(18) H(3) 3.4478 yes 1_655
C(18) H(7) 3.0735 yes 2_745
C(18) H(12A) 3.4152 yes 2_745
C(18) H(16) 3.5971 yes 3_766
C(18) H(17) 3.2699 yes 3_866
H(2) I(1) 3.5447 yes 3_776
H(2) C(16) 3.2641 yes 3_766
H(2) C(17) 3.2953 yes 3_766
H(2) H(7) 3.5339 yes 2_745
H(2) H(16) 2.6889 yes 3_766
H(2) H(17) 2.7530 yes 3_766
H(3) Se(1) 3.2584 yes 1_455
H(3) C(16) 3.1740 yes 3_766
H(3) C(17) 3.3152 yes 3_766
H(3) C(18) 3.4478 yes 1_455
H(3) H(8) 3.4831 yes 2_745
H(3) H(12B) 3.1148 yes 2_645
H(3) H(16) 2.5562 yes 3_766
H(3) H(17) 2.8259 yes 3_766
H(3) H(18) 2.8658 yes 1_455
H(7) Se(1) 3.5308 yes 2_755
H(7) C(1) 3.1042 yes 2_755
H(7) C(2) 3.2778 yes 2_755
H(7) C(10) 3.5887 yes 2_755
H(7) C(18) 3.0735 yes 2_755
H(7) H(2) 3.5339 yes 2_755
H(7) H(11A) 3.2585 yes 2_655
H(7) H(11B) 3.3687 yes 2_655
H(7) H(15) 3.4848 yes 3_776
H(7) H(16) 3.0855 yes 4_564
H(7) H(18) 2.3948 yes 2_755
H(8) C(2) 3.4311 yes 2_755
H(8) C(3) 3.0391 yes 2_755
H(8) C(4) 2.7570 yes 2_755
H(8) C(5) 3.0006 yes 2_755
H(8) C(10) 3.5191 yes 2_755
H(8) C(11) 3.2647 yes 2_755
H(8) H(3) 3.4831 yes 2_755
H(8) H(11B) 2.9127 yes 2_755
H(8) H(12B) 3.2062 yes 1_655
H(8) H(14) 3.5006 yes 3_776
H(8) H(15) 2.9927 yes 3_776
H(8) H(16) 3.0573 yes 4_564
H(11A) I(1) 3.1282 yes 1_455
H(11A) Se(1) 3.3808 yes 1_455
H(11A) C(9) 2.9996 yes 1_455
H(11A) C(10) 3.3862 yes 1_455
H(11A) C(15) 3.5483 yes 4_464
H(11A) H(7) 3.2585 yes 2_645
H(11A) H(15) 3.0383 yes 4_464
H(11B) I(1) 3.2043 yes 2_745
H(11B) C(7) 3.5608 yes 2_645
H(11B) C(12) 3.5727 yes 2_645
H(11B) C(14) 3.5842 yes 4_464
H(11B) C(15) 3.2960 yes 4_464
H(11B) H(7) 3.3687 yes 2_645
H(11B) H(8) 2.9127 yes 2_745
H(11B) H(12B) 2.7776 yes 2_645
H(11B) H(15) 3.1092 yes 4_464
H(12A) I(1) 3.5972 yes 2_745
H(12A) C(15) 3.2340 yes 4_464
H(12A) C(16) 3.0527 yes 4_464
H(12A) C(17) 3.4339 yes 4_464
H(12A) C(18) 3.4152 yes 2_755
H(12A) H(15) 3.4930 yes 4_464
H(12A) H(16) 3.2231 yes 4_464
H(12A) H(17) 3.2538 yes 2_755
H(12A) H(18) 2.6154 yes 2_755
H(12B) I(1) 3.4220 yes 1_455
H(12B) C(3) 3.5737 yes 2_655
H(12B) C(8) 3.5301 yes 1_455
H(12B) C(9) 3.5575 yes 1_455
H(12B) C(11) 3.5541 yes 2_655
H(12B) C(15) 3.5180 yes 4_464
H(12B) C(16) 3.1938 yes 4_464
H(12B) H(3) 3.1148 yes 2_655
H(12B) H(8) 3.2062 yes 1_455
H(12B) H(11B) 2.7776 yes 2_655
H(12B) H(15) 3.4565 yes 4_464
H(12B) H(16) 2.8956 yes 4_464
H(12B) H(18) 3.2757 yes 2_755
H(14) C(1) 3.5283 yes 3_776
H(14) C(5) 2.8406 yes 3_776
H(14) C(6) 3.1000 yes 3_776
H(14) C(7) 3.1730 yes 3_776
H(14) C(8) 2.9383 yes 3_776
H(14) C(9) 2.6983 yes 3_776
H(14) C(10) 2.7064 yes 3_776
H(14) H(8) 3.5006 yes 3_776
H(15) C(6) 3.5487 yes 4_565
H(15) C(7) 3.3161 yes 3_776
H(15) C(7) 3.4642 yes 4_565
H(15) C(8) 3.0394 yes 3_776
H(15) C(8) 3.5154 yes 4_565
H(15) C(9) 3.5956 yes 3_776
H(15) C(11) 3.3803 yes 4_665
H(15) H(7) 3.4848 yes 3_776
H(15) H(8) 2.9927 yes 3_776
H(15) H(11A) 3.0383 yes 4_665
H(15) H(11B) 3.1092 yes 4_665
H(15) H(12A) 3.4930 yes 4_665
H(15) H(12B) 3.4565 yes 4_665
H(16) C(2) 2.8798 yes 3_766
H(16) C(3) 2.7838 yes 3_766
H(16) C(7) 3.1962 yes 4_565
H(16) C(8) 3.1733 yes 4_565
H(16) C(12) 3.4728 yes 4_665
H(16) C(18) 3.5971 yes 3_766
H(16) H(2) 2.6889 yes 3_766
H(16) H(3) 2.5562 yes 3_766
H(16) H(7) 3.0855 yes 4_565
H(16) H(8) 3.0573 yes 4_565
H(16) H(12A) 3.2231 yes 4_665
H(16) H(12B) 2.8956 yes 4_665
H(17) C(2) 3.4123 yes 3_766
H(17) C(3) 3.4290 yes 3_766
H(17) C(17) 3.5117 yes 3_866
H(17) C(18) 3.2699 yes 3_866
H(17) H(2) 2.7530 yes 3_766
H(17) H(3) 2.8259 yes 3_766
H(17) H(12A) 3.2538 yes 2_745
H(17) H(17) 3.5413 yes 3_866
H(17) H(18) 3.1369 yes 3_866
H(18) C(6) 3.4068 yes 2_745
H(18) C(7) 3.0968 yes 2_745
H(18) C(12) 3.2063 yes 2_745
H(18) C(17) 3.4394 yes 3_866
H(18) H(3) 2.8658 yes 1_655
H(18) H(7) 2.3948 yes 2_745
H(18) H(12A) 2.6154 yes 2_745
H(18) H(12B) 3.2757 yes 2_745
H(18) H(17) 3.1369 yes 3_866

loop_
_geom_torsion_atom_site_label_1
_geom_torsion_atom_site_label_2
_geom_torsion_atom_site_label_3
_geom_torsion_atom_site_label_4
_geom_torsion
_geom_torsion_publ_flag
C(1) Se(1) C(13) C(14) -92.6(5) no
C(1) Se(1) C(13) C(18) 87.2(5) no
C(13) Se(1) C(1) C(2) 11.9(5) no
Se(1) C(1) C(10) C(9) -10.4(10) no
C(2) C(1) C(10) C(5) -6.8(9) no
C(10) C(1) C(2) C(3) 4.1(11) no
C(1) C(2) C(3) C(4) 1.4(11) no
C(2) C(3) C(4) C(5) -3.5(10) no
C(3) C(4) C(5) C(10) 0.3(10) no
C(5) C(4) C(11) C(12) -2.4(7) no
C(11) C(4) C(5) C(6) 3.1(8) no
C(4) C(5) C(6) C(12) -2.5(8) no
C(4) C(5) C(10) C(1) 4.9(9) no
C(6) C(5) C(10) C(9) 2.8(9) no
C(10) C(5) C(6) C(7) 0.1(10) no
C(5) C(6) C(7) C(8) -2.6(10) no
C(5) C(6) C(12) C(11) 0.8(7) no
C(6) C(7) C(8) C(9) 2.1(11) no
C(7) C(8) C(9) C(10) 1.1(11) no
I(1) C(9) C(10) C(1) -11.2(10) no
C(8) C(9) C(10) C(5) -3.4(9) no
C(4) C(11) C(12) C(6) 1.0(7) no
C(14) C(13) C(18) C(17) 0.7(10) no
C(18) C(13) C(14) C(15) -1.0(10) no
C(13) C(14) C(15) C(16) 0.0(10) no
C(14) C(15) C(16) C(17) 1.2(10) no
C(15) C(16) C(17) C(18) -1.5(10) no
C(16) C(17) C(18) C(13) 0.6(10) no
